data_7202036
loop_
_publ_author_name
'Sague, Jorge L.'
'Meuwly, Markus'
'Fromm, Katharina M.'

_publ_section_title
;
 Counterion effect on the formation of coordination polymer networks
 between AgNO3 and L (2,2&#x2032;-oxybis(ethane-2,1-diyl)
 diisonicotinate). Part 2
;
_journal_issue 11
_journal_name_full CrystEngComm
_journal_page_first 1542
_journal_paper_doi 10.1039/b803158d
_journal_volume 10
_journal_year 2008
_chemical_compound_source 'L6 and AgNO3 in Water/THF'
_chemical_formula_sum 'C32 H40 Ag2 N6 O20'
_chemical_formula_weight 1044.44
_chemical_name_common L6AgNO3.H2O
_chemical_name_systematic
;
?
;
_space_group_IT_number 14
_symmetry_cell_setting monoclinic
_symmetry_Int_Tables_number 14
_symmetry_space_group_name_Hall '-P 2yn'
_symmetry_space_group_name_H-M 'P 1 21/n 1'
_atom_sites_solution_hydrogens geom
_atom_sites_solution_primary direct
_atom_sites_solution_secondary difmap
_audit_creation_method SHELXL-97
_cell_angle_alpha 90.00
_cell_angle_beta 94.86(3)
_cell_angle_gamma 90.00
_cell_formula_units_Z 2
_cell_length_a 13.668(3)
_cell_length_b 7.3268(15)
_cell_length_c 20.232(4)
_cell_measurement_reflns_used 12538
_cell_measurement_temperature 386(2)
_cell_measurement_theta_max 27.04
_cell_measurement_theta_min 1.73
_cell_volume 2018.8(7)
_computing_cell_refinement 'STOE X-AREA'
_computing_data_collection 'STOE X-AREA'
_computing_data_reduction 'STOE X-RED'
_computing_molecular_graphics 'ORTEPII (Johnson, 1976)'
_computing_publication_material 'SHELXL97, SCHAKAL and PLATON (Spek, 2003)'
_computing_structure_refinement 'SHELXL97 (Sheldrick, 1997)'
_computing_structure_solution 'SHELXL97 (Sheldrick, 1997)'
_diffrn_ambient_temperature 293(2)
_diffrn_detector 'image plate (34 cm diameter)'
_diffrn_detector_area_resol_mean 6.67
_diffrn_measured_fraction_theta_full 0.966
_diffrn_measured_fraction_theta_max 0.966
_diffrn_measurement_device_type 'STOE IPDS 2T'
_diffrn_measurement_method 'rotation method'
_diffrn_radiation_monochromator 'plane graphite'
_diffrn_radiation_probe x-ray
_diffrn_radiation_type 'Mo K\a'
_diffrn_radiation_wavelength 0.71073
_diffrn_reflns_av_R_equivalents 0.0844
_diffrn_reflns_av_sigmaI/netI 0.0539
_diffrn_reflns_limit_h_max 17
_diffrn_reflns_limit_h_min -17
_diffrn_reflns_limit_k_max 9
_diffrn_reflns_limit_k_min -8
_diffrn_reflns_limit_l_max 25
_diffrn_reflns_limit_l_min -25
_diffrn_reflns_number 12538
_diffrn_reflns_theta_full 27.04
_diffrn_reflns_theta_max 27.04
_diffrn_reflns_theta_min 1.73
_diffrn_source 'sealed X-ray tube,12x0.4 mm long-fine focus'
_diffrn_source_current 40
_diffrn_source_power 2.00
_diffrn_source_type 'STOE IPDS II'
_diffrn_source_voltage 50
_diffrn_standards_decay_% 0
_diffrn_standards_number 0
_exptl_absorpt_coefficient_mu 1.058
_exptl_absorpt_correction_type none
_exptl_crystal_colour colorless
_exptl_crystal_density_diffrn 1.718
_exptl_crystal_density_method 'not measured'
_exptl_crystal_description 'Rod-like crystal'
_exptl_crystal_F_000 1056
_exptl_crystal_recrystallization_method 'Solvent diffusion'
_refine_diff_density_max 0.477
_refine_diff_density_min -0.385
_refine_diff_density_rms 0.076
_refine_ls_extinction_method none
_refine_ls_goodness_of_fit_ref 1.078
_refine_ls_hydrogen_treatment mixed
_refine_ls_matrix_type full
_refine_ls_number_parameters 297
_refine_ls_number_reflns 4277
_refine_ls_number_restraints 0
_refine_ls_restrained_S_all 1.078
_refine_ls_R_factor_all 0.0618
_refine_ls_R_factor_gt 0.0454
_refine_ls_shift/su_max 0.000
_refine_ls_shift/su_mean 0.000
_refine_ls_structure_factor_coef Fsqd
_refine_ls_weighting_details 'calc w=1/[\s^2^(Fo^2^)+(0.0401P)^2^+2.4315P] where P=(Fo^2^+2Fc^2^)/3'
_refine_ls_weighting_scheme calc
_refine_ls_wR_factor_gt 0.1027
_refine_ls_wR_factor_ref 0.1125
_reflns_number_gt 3432
_reflns_number_total 4277
_reflns_threshold_expression >2sigma(I)
_cod_data_source_file b803158d.txt
_cod_data_source_block Compound-1
_cod_original_cell_volume 2018.7(7)
_cod_original_sg_symbol_H-M 'P 21/n'
_cod_database_code 7202036

loop_
_symmetry_equiv_pos_as_xyz
'x, y, z'
'-x+1/2, y+1/2, -z+1/2'
'-x, -y, -z'
'x-1/2, -y-1/2, z-1/2'

loop_
_atom_site_label
_atom_site_type_symbol
_atom_site_fract_x
_atom_site_fract_y
_atom_site_fract_z
_atom_site_U_iso_or_equiv
_atom_site_adp_type
_atom_site_occupancy
_atom_site_symmetry_multiplicity
_atom_site_calc_flag
_atom_site_refinement_flags
_atom_site_disorder_assembly
_atom_site_disorder_group
Ag1 Ag 0.03413(2) 0.29258(5) 0.025709(16) 0.04919(13) Uani 1 1 d . . .
N1 N -0.0901(2) 0.3321(4) 0.08606(16) 0.0387(6) Uani 1 1 d . . .
C1 C -0.1834(3) 0.3041(5) 0.06398(19) 0.0421(8) Uani 1 1 d . . .
H1 H -0.1971 0.2632 0.0207 0.050 Uiso 1 1 calc R . .
C2 C -0.2617(2) 0.3333(5) 0.10268(18) 0.0394(8) Uani 1 1 d . . .
H2 H -0.3261 0.3144 0.0854 0.047 Uiso 1 1 calc R . .
C3 C -0.2412(2) 0.3905(5) 0.16695(17) 0.0353(7) Uani 1 1 d . . .
C4 C -0.1448(3) 0.4163(6) 0.1906(2) 0.0475(9) Uani 1 1 d . . .
H4 H -0.1290 0.4526 0.2343 0.057 Uiso 1 1 calc R . .
C5 C -0.0720(3) 0.3874(6) 0.1487(2) 0.0478(9) Uani 1 1 d . . .
H5 H -0.0071 0.4075 0.1648 0.057 Uiso 1 1 calc R . .
C6 C -0.3212(3) 0.4277(6) 0.2120(2) 0.0452(9) Uani 1 1 d . . .
O1 O -0.3070(2) 0.4404(7) 0.27042(17) 0.0778(12) Uani 1 1 d . . .
O2 O -0.40735(17) 0.4467(4) 0.17783(15) 0.0522(7) Uani 1 1 d . . .
C7 C -0.4939(3) 0.4701(7) 0.2149(3) 0.0614(12) Uani 1 1 d . A .
H7A H -0.4763 0.5406 0.2547 0.074 Uiso 1 1 calc R . .
H7B H -0.5438 0.5371 0.1880 0.074 Uiso 1 1 calc R . .
C8 C -0.5330(4) 0.2947(8) 0.2330(3) 0.0782(18) Uani 1 1 d . . .
H8A H -0.5938 0.3122 0.2537 0.094 Uiso 0.727(9) 1 calc PR A 1
H8B H -0.4866 0.2335 0.2644 0.094 Uiso 0.727(9) 1 calc PR A 1
H8C H -0.5258 0.2963 0.2811 0.094 Uiso 0.273(9) 1 calc PR A 2
H8D H -0.6030 0.3067 0.2211 0.094 Uiso 0.273(9) 1 calc PR A 2
O3A O -0.5515(3) 0.1816(6) 0.1721(2) 0.0547(15) Uani 0.727(9) 1 d P A 1
O3B O -0.5155(6) 0.1326(13) 0.2189(5) 0.035(3) Uani 0.273(9) 1 d P A 2
C9 C -0.5883(3) 0.0146(8) 0.1830(3) 0.0718(14) Uani 1 1 d . . .
H9A H -0.6545 0.0259 0.1965 0.086 Uiso 0.727(9) 1 calc PR A 1
H9B H -0.5483 -0.0458 0.2184 0.086 Uiso 0.727(9) 1 calc PR A 1
H9C H -0.6049 -0.0732 0.2162 0.086 Uiso 0.273(9) 1 calc PR A 2
H9D H -0.6456 0.0923 0.1756 0.086 Uiso 0.273(9) 1 calc PR A 2
C10 C -0.5894(3) -0.0877(7) 0.1255(3) 0.0625(13) Uani 1 1 d . A .
H10A H -0.6231 -0.0209 0.0890 0.075 Uiso 1 1 calc R . .
H10B H -0.6244 -0.2011 0.1310 0.075 Uiso 1 1 calc R . .
O4 O -0.48899(18) -0.1268(5) 0.11066(16) 0.0541(7) Uani 1 1 d . . .
O5 O -0.5468(2) -0.2484(7) 0.0153(2) 0.0869(13) Uani 1 1 d . . .
C11 C -0.4795(3) -0.2050(6) 0.0532(2) 0.0473(9) Uani 1 1 d . A .
N2 N -0.1821(2) -0.2745(4) 0.00640(15) 0.0399(7) Uani 1 1 d . . .
C12 C -0.2021(2) -0.1910(5) 0.06209(19) 0.0401(8) Uani 1 1 d . . .
H12 H -0.1499 -0.1466 0.0900 0.048 Uiso 1 1 calc R . .
C13 C -0.2965(3) -0.1667(5) 0.08063(19) 0.0402(8) Uani 1 1 d . A .
H13 H -0.3071 -0.1081 0.1202 0.048 Uiso 1 1 calc R . .
C14 C -0.3737(2) -0.2305(5) 0.03979(18) 0.0372(7) Uani 1 1 d . . .
C15 C -0.3542(3) -0.3212(6) -0.0177(2) 0.0498(10) Uani 1 1 d . A .
H15 H -0.4050 -0.3691 -0.0460 0.060 Uiso 1 1 calc R . .
C16 C -0.2578(3) -0.3389(6) -0.0320(2) 0.0505(10) Uani 1 1 d . . .
H16 H -0.2451 -0.3994 -0.0708 0.061 Uiso 1 1 calc R A .
N3 N -0.1001(2) 0.1561(5) -0.09768(17) 0.0451(7) Uani 1 1 d . . .
O6 O -0.0930(3) 0.3208(5) -0.0865(2) 0.0736(10) Uani 1 1 d . . .
O7 O -0.0321(3) 0.0545(6) -0.0792(3) 0.0931(14) Uani 1 1 d . . .
O8 O -0.1750(2) 0.0933(6) -0.1267(2) 0.0808(11) Uani 1 1 d . . .
O9 O -0.2634(2) 0.4333(6) -0.18703(18) 0.0568(8) Uani 1 1 d . . .
H9E H -0.226(4) 0.362(9) -0.168(3) 0.073(18) Uiso 1 1 d . . .
H9F H -0.227(4) 0.522(8) -0.189(3) 0.066(17) Uiso 1 1 d . . .
O10 O -0.1626(3) -0.2388(5) -0.1980(2) 0.0599(8) Uani 1 1 d . . .
H10E H -0.170(6) -0.157(13) -0.163(5) 0.14(3) Uiso 1 1 d . . .
H10F H -0.193(5) -0.194(10) -0.223(3) 0.09(2) Uiso 1 1 d . . .

loop_
_atom_site_aniso_label
_atom_site_aniso_U_11
_atom_site_aniso_U_22
_atom_site_aniso_U_33
_atom_site_aniso_U_23
_atom_site_aniso_U_13
_atom_site_aniso_U_12
Ag1 0.04049(17) 0.0544(2) 0.0555(2) -0.00548(15) 0.02063(13) 0.00169(13)
N1 0.0348(14) 0.0388(16) 0.0433(16) 0.0027(13) 0.0077(12) 0.0031(12)
C1 0.0404(17) 0.046(2) 0.0407(19) -0.0050(16) 0.0072(15) -0.0047(16)
C2 0.0327(15) 0.0441(19) 0.0413(19) -0.0024(15) 0.0026(14) -0.0035(14)
C3 0.0313(15) 0.0393(18) 0.0363(17) 0.0019(14) 0.0082(13) -0.0012(14)
C4 0.0346(16) 0.066(3) 0.041(2) -0.0046(19) 0.0018(14) 0.0005(17)
C5 0.0297(16) 0.069(3) 0.044(2) -0.0018(19) -0.0007(14) 0.0034(18)
C6 0.0372(17) 0.051(2) 0.049(2) -0.0041(18) 0.0111(15) -0.0013(16)
O1 0.0539(17) 0.134(4) 0.0472(18) -0.012(2) 0.0134(14) 0.009(2)
O2 0.0292(12) 0.0679(19) 0.0611(18) -0.0050(15) 0.0123(12) 0.0021(12)
C7 0.0366(19) 0.064(3) 0.087(3) -0.014(3) 0.024(2) 0.0012(19)
C8 0.059(3) 0.067(3) 0.117(5) 0.009(3) 0.054(3) 0.015(2)
O3A 0.059(2) 0.059(3) 0.049(3) 0.012(2) 0.026(2) 0.010(2)
O3B 0.026(4) 0.048(5) 0.034(6) 0.011(4) 0.009(3) 0.013(4)
C9 0.045(2) 0.091(4) 0.082(4) -0.002(3) 0.021(2) 0.004(3)
C10 0.0366(19) 0.062(3) 0.092(4) 0.017(3) 0.026(2) 0.0096(19)
O4 0.0314(12) 0.0680(19) 0.0647(18) -0.0022(16) 0.0147(12) 0.0022(13)
O5 0.0375(15) 0.127(4) 0.094(3) -0.026(3) -0.0090(17) -0.0012(19)
C11 0.0339(17) 0.051(2) 0.058(2) 0.0071(19) 0.0055(16) -0.0001(16)
N2 0.0405(15) 0.0421(16) 0.0392(15) -0.0009(13) 0.0157(13) 0.0013(13)
C12 0.0332(16) 0.044(2) 0.0436(19) -0.0067(16) 0.0056(14) -0.0025(15)
C13 0.0364(16) 0.045(2) 0.0402(19) -0.0069(15) 0.0097(14) 0.0001(15)
C14 0.0310(15) 0.0398(18) 0.0414(18) 0.0071(15) 0.0059(13) -0.0022(14)
C15 0.046(2) 0.064(3) 0.039(2) -0.0086(18) 0.0013(16) -0.0064(19)
C16 0.051(2) 0.064(3) 0.038(2) -0.0103(18) 0.0119(17) -0.0044(19)
N3 0.0414(16) 0.0509(19) 0.0433(17) 0.0041(14) 0.0049(13) 0.0001(15)
O6 0.098(3) 0.0456(19) 0.076(2) -0.0050(16) -0.004(2) 0.0022(18)
O7 0.0578(19) 0.065(2) 0.151(4) 0.030(3) -0.023(2) 0.0052(18)
O8 0.0471(17) 0.085(3) 0.107(3) -0.023(2) -0.0116(18) -0.0043(18)
O9 0.0510(17) 0.0568(19) 0.062(2) 0.0056(16) 0.0008(15) 0.0030(17)
O10 0.0562(18) 0.0507(19) 0.072(2) 0.0002(17) -0.0010(17) 0.0065(15)

loop_
_atom_type_symbol
_atom_type_description
_atom_type_scat_dispersion_real
_atom_type_scat_dispersion_imag
_atom_type_scat_source
C C 0.0033 0.0016 'International Tables Vol C Tables 4.2.6.8 and 6.1.1.4'
H H 0.0000 0.0000 'International Tables Vol C Tables 4.2.6.8 and 6.1.1.4'
N N 0.0061 0.0033 'International Tables Vol C Tables 4.2.6.8 and 6.1.1.4'
O O 0.0106 0.0060 'International Tables Vol C Tables 4.2.6.8 and 6.1.1.4'
Ag Ag -0.8971 1.1015 'International Tables Vol C Tables 4.2.6.8 and 6.1.1.4'

loop_
_geom_angle_atom_site_label_1
_geom_angle_atom_site_label_2
_geom_angle_atom_site_label_3
_geom_angle
_geom_angle_site_symmetry_1
_geom_angle_site_symmetry_3
_geom_angle_publ_flag
N2 Ag1 N1 162.86(12) 3 . ?
N2 Ag1 Ag1 101.86(9) 3 3_565 ?
N1 Ag1 Ag1 80.99(8) . 3_565 ?
C1 N1 C5 117.5(3) . . ?
C1 N1 Ag1 123.9(3) . . ?
C5 N1 Ag1 118.6(2) . . ?
N1 C1 C2 123.1(4) . . ?
N1 C1 H1 118.4 . . ?
C2 C1 H1 118.4 . . ?
C3 C2 C1 118.3(3) . . ?
C3 C2 H2 120.8 . . ?
C1 C2 H2 120.8 . . ?
C2 C3 C4 118.9(3) . . ?
C2 C3 C6 121.9(3) . . ?
C4 C3 C6 119.2(3) . . ?
C3 C4 C5 119.0(4) . . ?
C3 C4 H4 120.5 . . ?
C5 C4 H4 120.5 . . ?
N1 C5 C4 123.1(3) . . ?
N1 C5 H5 118.4 . . ?
C4 C5 H5 118.4 . . ?
O1 C6 O2 125.2(4) . . ?
O1 C6 C3 123.5(4) . . ?
O2 C6 C3 111.3(3) . . ?
C6 O2 C7 117.9(4) . . ?
C8 C7 O2 110.9(4) . . ?
C8 C7 H7A 109.5 . . ?
O2 C7 H7A 109.5 . . ?
C8 C7 H7B 109.5 . . ?
O2 C7 H7B 109.5 . . ?
H7A C7 H7B 108.0 . . ?
O3B C8 C7 134.6(5) . . ?
O3B C8 O3A 45.9(5) . . ?
C7 C8 O3A 109.0(5) . . ?
O3B C8 H8A 114.3 . . ?
C7 C8 H8A 109.9 . . ?
O3A C8 H8A 109.9 . . ?
O3B C8 H8B 65.3 . . ?
C7 C8 H8B 109.9 . . ?
O3A C8 H8B 109.9 . . ?
H8A C8 H8B 108.3 . . ?
O3B C8 H8C 103.5 . . ?
C7 C8 H8C 103.5 . . ?
O3A C8 H8C 146.4 . . ?
H8A C8 H8C 65.4 . . ?
H8B C8 H8C 48.8 . . ?
O3B C8 H8D 103.5 . . ?
C7 C8 H8D 103.5 . . ?
O3A C8 H8D 75.6 . . ?
H8A C8 H8D 40.0 . . ?
H8B C8 H8D 141.4 . . ?
H8C C8 H8D 105.3 . . ?
C9 O3A C8 114.2(4) . . ?
C8 O3B C9 122.6(7) . . ?
O3A C9 C10 109.4(5) . . ?
O3A C9 O3B 45.4(4) . . ?
C10 C9 O3B 134.1(5) . . ?
O3A C9 H9A 109.8 . . ?
C10 C9 H9A 109.8 . . ?
O3B C9 H9A 114.9 . . ?
O3A C9 H9B 109.8 . . ?
C10 C9 H9B 109.8 . . ?
O3B C9 H9B 65.5 . . ?
H9A C9 H9B 108.2 . . ?
O3A C9 H9C 145.8 . . ?
C10 C9 H9C 103.7 . . ?
O3B C9 H9C 103.7 . . ?
H9A C9 H9C 65.5 . . ?
H9B C9 H9C 48.5 . . ?
O3A C9 H9D 75.5 . . ?
C10 C9 H9D 103.7 . . ?
O3B C9 H9D 103.7 . . ?
H9A C9 H9D 40.0 . . ?
H9B C9 H9D 141.3 . . ?
H9C C9 H9D 105.3 . . ?
C9 C10 O4 109.7(4) . . ?
C9 C10 H10A 109.7 . . ?
O4 C10 H10A 109.7 . . ?
C9 C10 H10B 109.7 . . ?
O4 C10 H10B 109.7 . . ?
H10A C10 H10B 108.2 . . ?
C11 O4 C10 115.7(4) . . ?
O5 C11 O4 124.0(4) . . ?
O5 C11 C14 123.5(4) . . ?
O4 C11 C14 112.5(3) . . ?
C16 N2 C12 117.0(3) . . ?
C16 N2 Ag1 120.0(2) . 3 ?
C12 N2 Ag1 122.8(3) . 3 ?
N2 C12 C13 123.4(3) . . ?
N2 C12 H12 118.3 . . ?
C13 C12 H12 118.3 . . ?
C14 C13 C12 118.8(3) . . ?
C14 C13 H13 120.6 . . ?
C12 C13 H13 120.6 . . ?
C13 C14 C15 118.6(3) . . ?
C13 C14 C11 123.6(4) . . ?
C15 C14 C11 117.8(4) . . ?
C16 C15 C14 118.5(4) . . ?
C16 C15 H15 120.8 . . ?
C14 C15 H15 120.8 . . ?
N2 C16 C15 123.7(4) . . ?
N2 C16 H16 118.2 . . ?
C15 C16 H16 118.2 . . ?
O7 N3 O8 120.0(4) . . ?
O7 N3 O6 119.6(4) . . ?
O8 N3 O6 120.4(4) . . ?
H9E O9 H9F 100(5) . . ?
H10E O10 H10F 98(7) . . ?

loop_
_geom_bond_atom_site_label_1
_geom_bond_atom_site_label_2
_geom_bond_distance
_geom_bond_site_symmetry_2
_geom_bond_publ_flag
Ag1 N2 2.181(3) 3 ?
Ag1 N1 2.193(3) . ?
Ag1 Ag1 3.3206(9) 3_565 ?
N1 C1 1.331(5) . ?
N1 C5 1.333(5) . ?
C1 C2 1.394(5) . ?
C1 H1 0.9300 . ?
C2 C3 1.372(5) . ?
C2 H2 0.9300 . ?
C3 C4 1.377(5) . ?
C3 C6 1.506(5) . ?
C4 C5 1.378(5) . ?
C4 H4 0.9300 . ?
C5 H5 0.9300 . ?
C6 O1 1.186(5) . ?
C6 O2 1.321(5) . ?
O2 C7 1.463(4) . ?
C7 C8 1.450(7) . ?
C7 H7A 0.9700 . ?
C7 H7B 0.9700 . ?
C8 O3B 1.250(11) . ?
C8 O3A 1.487(8) . ?
C8 H8A 0.9700 . ?
C8 H8B 0.9700 . ?
C8 H8C 0.9700 . ?
C8 H8D 0.9700 . ?
O3A C9 1.349(7) . ?
O3B C9 1.464(11) . ?
C9 C10 1.384(7) . ?
C9 H9A 0.9700 . ?
C9 H9B 0.9700 . ?
C9 H9C 0.9700 . ?
C9 H9D 0.9700 . ?
C10 O4 1.458(4) . ?
C10 H10A 0.9700 . ?
C10 H10B 0.9700 . ?
O4 C11 1.312(5) . ?
O5 C11 1.189(5) . ?
C11 C14 1.506(5) . ?
N2 C16 1.327(5) . ?
N2 C12 1.330(5) . ?
N2 Ag1 2.181(3) 3 ?
C12 C13 1.385(5) . ?
C12 H12 0.9300 . ?
C13 C14 1.366(5) . ?
C13 H13 0.9300 . ?
C14 C15 1.384(5) . ?
C15 C16 1.379(5) . ?
C15 H15 0.9300 . ?
C16 H16 0.9300 . ?
N3 O7 1.225(5) . ?
N3 O8 1.226(5) . ?
N3 O6 1.230(5) . ?
O9 H9E 0.81(6) . ?
O9 H9F 0.82(6) . ?
O10 H10E 0.94(10) . ?
O10 H10F 0.71(7) . ?
